data_1567228
loop_
_publ_author_name
'Kosterina, E. V.'
'Troyanov, S. I.'
'Kemnitz, E.'
'Aslanov, L. A.'

_publ_section_title
;
 Synthesis and Crystal Structure of Acid Phosphites RbH2PO3, CsH2PO3, and
 TlH2PO3
;
_journal_issue 7
_journal_name_full 'Russian Journal of Coordination Chemistry'
_journal_page_first 458
_journal_page_last 462
_journal_paper_doi 10.1023/A:1011377229855
_journal_volume 27
_journal_year 2001
_chemical_formula_moiety 'Tl, H2 O3 P'
_chemical_formula_sum 'H2 O3 P Tl'
_chemical_formula_weight 285.36
_chemical_name_common
;
Tallium dihydrogenphosphate(III)
;
_chemical_name_systematic
;
Tallium phosphite
;
_space_group_IT_number 33
_space_group_name_Hall 'P 2c -2n'
_space_group_name_H-M_alt 'P n a 21'
_symmetry_cell_setting orthorhombic
_symmetry_Int_Tables_number 33
_symmetry_space_group_name_H-M 'P n a 21'
_audit_creation_method 'manually at INEOS RAS'
_cell_angle_alpha 90
_cell_angle_beta 90
_cell_angle_gamma 90
_cell_formula_units_Z 4
_cell_length_a 6.603(1)
_cell_length_b 6.785(1)
_cell_length_c 8.836(2)
_cell_volume 395.86(12)
_diffrn_ambient_temperature 150
_diffrn_radiation_probe x-ray
_diffrn_radiation_type MoK\a
_exptl_crystal_density_diffrn 4.788
_exptl_crystal_F_000 484
_refine_ls_R_factor_gt 0.035
_refine_ls_wR_factor_ref 0.153
_cod_data_source_file R23-25old.cif
_cod_data_source_block compound_R25old
_cod_original_cell_volume 395.9(1)
_cod_database_code 1567228

loop_
_symmetry_equiv_pos_site_id
_symmetry_equiv_pos_as_xyz
1 x,y,z
2 1/2-x,1/2+y,1/2+z
3 1/2+x,1/2-y,z
4 -x,-y,1/2+z

loop_
_atom_site_label
_atom_site_type_symbol
_atom_site_fract_x
_atom_site_fract_y
_atom_site_fract_z
_atom_site_U_iso_or_equiv
Tl Tl 0.49179(6) 0.94840(5) 0.7446(2) 0.0147(3)
P P 0.5330(6) 0.5117(11) 0.5006(7) 0.0130(8)
O(1) O 0.631(2) 0.653(2) 0.602(2) 0.026(3)
O(2) O 0.666(1) 0.351(1) 0.433(1) 0.016(2)
O(3) O 0.353(2) 0.412(2) 0.580(1) 0.017(2)
H(1) H 0.48(2) 0.57(3) 0.39(3) 0.02
H(2) H 0.27(3) 0.37(3) 0.53(2) 0.02
